data_2015451
loop_
_publ_author_name
'Valkonen, Arto'
'Ahonen, Kari'
'Kolehmainen, Erkki'

_publ_section_title
;
 Bis(6-thioxo-1,6-dihydropurinium) tetrachlorozincate(II)
;
_journal_coeditor_code OB3005
_journal_issue 7
_journal_name_full 'Acta Crystallographica Section C'
_journal_page_first m290
_journal_page_last m292
_journal_paper_doi 10.1107/S0108270106019469
_journal_volume 62
_journal_year 2006
_chemical_formula_iupac '(C5 H5 N4 S)2 [Zn Cl4]'
_chemical_formula_moiety '2C5 H5 N4 S +, Cl4 Zn 2-'
_chemical_formula_sum 'C10 H10 Cl4 N8 S2 Zn'
_chemical_formula_weight 513.55
_chemical_name_systematic
;
Bis(6-thioxo-1,6-dihydropurinium) tetrachlorozincate(II)
;
_space_group_IT_number 14
_symmetry_cell_setting monoclinic
_symmetry_space_group_name_Hall '-P 2ybc'
_symmetry_space_group_name_H-M 'P 1 21/c 1'
_atom_sites_solution_hydrogens geom
_atom_sites_solution_primary direct
_atom_sites_solution_secondary difmap
_cell_angle_alpha 90.00
_cell_angle_beta 103.021(2)
_cell_angle_gamma 90.00
_cell_formula_units_Z 4
_cell_length_a 17.1397(5)
_cell_length_b 6.8500(2)
_cell_length_c 16.1142(5)
_cell_measurement_reflns_used 16093
_cell_measurement_temperature 173(2)
_cell_measurement_theta_max 28.283
_cell_measurement_theta_min 0.407
_cell_volume 1843.27(10)
_computing_cell_refinement 'DENZO--SMN (Otwinowski & Minor, 1997)'
_computing_data_collection 'Collect (Bruker, 2004)'
_computing_data_reduction DENZO--SMN
_computing_molecular_graphics 'ORTEP-3 for Windows (Farrugia, 1997)'
_computing_publication_material SHELXL97
_computing_structure_refinement 'SHELXL97 (Sheldrick, 1997)'
_computing_structure_solution 'SIR2002 (Burla, <i>et al.</i>, 2003)'
_diffrn_ambient_temperature 173(2)
_diffrn_detector_area_resol_mean 9
_diffrn_measured_fraction_theta_full 0.993
_diffrn_measured_fraction_theta_max 0.993
_diffrn_measurement_device_type 'Bruker Kappa APEX-II'
_diffrn_measurement_method '\f and \w scans'
_diffrn_radiation_monochromator graphite
_diffrn_radiation_source 'fine-focus sealed tube'
_diffrn_radiation_type MoK\a
_diffrn_radiation_wavelength 0.71073
_diffrn_reflns_av_R_equivalents 0.0870
_diffrn_reflns_av_sigmaI/netI 0.0541
_diffrn_reflns_limit_h_max 22
_diffrn_reflns_limit_h_min -22
_diffrn_reflns_limit_k_max 8
_diffrn_reflns_limit_k_min -9
_diffrn_reflns_limit_l_max 21
_diffrn_reflns_limit_l_min -19
_diffrn_reflns_number 27322
_diffrn_reflns_theta_full 28.27
_diffrn_reflns_theta_max 28.27
_diffrn_reflns_theta_min 2.44
_exptl_absorpt_coefficient_mu 2.151
_exptl_absorpt_correction_T_max 0.7237
_exptl_absorpt_correction_T_min 0.6030
_exptl_absorpt_correction_type multi-scan
_exptl_absorpt_process_details '(MULABS in PLATON; Blessing, 1995; Spek, 2003)'
_exptl_crystal_colour colourless
_exptl_crystal_density_diffrn 1.851
_exptl_crystal_density_method 'not measured'
_exptl_crystal_description block
_exptl_crystal_F_000 1024
_exptl_crystal_size_max 0.25
_exptl_crystal_size_mid 0.15
_exptl_crystal_size_min 0.15
_refine_diff_density_max 0.441
_refine_diff_density_min -0.437
_refine_ls_extinction_method none
_refine_ls_goodness_of_fit_ref 1.047
_refine_ls_hydrogen_treatment constr
_refine_ls_matrix_type full
_refine_ls_number_parameters 226
_refine_ls_number_reflns 4528
_refine_ls_number_restraints 0
_refine_ls_restrained_S_all 1.047
_refine_ls_R_factor_all 0.0719
_refine_ls_R_factor_gt 0.0464
_refine_ls_shift/su_max 0.001
_refine_ls_shift/su_mean 0.000
_refine_ls_structure_factor_coef Fsqd
_refine_ls_weighting_details 'calc w=1/[\s^2^(Fo^2^)+(0.0145P)^2^+3.7658P] where P=(Fo^2^+2Fc^2^)/3'
_refine_ls_weighting_scheme calc
_refine_ls_wR_factor_gt 0.0758
_refine_ls_wR_factor_ref 0.0836
_reflns_number_gt 3408
_reflns_number_total 4528
_reflns_threshold_expression I>2\s(I)
_cod_data_source_file ob3005.cif
_cod_data_source_block I
_cod_original_sg_symbol_H-M P21/c
_cod_database_code 2015451
_cod_database_fobs_code 2015451

loop_
_symmetry_equiv_pos_as_xyz
'x, y, z'
'-x, y+1/2, -z+1/2'
'-x, -y, -z'
'x, -y-1/2, z-1/2'

loop_
_atom_site_type_symbol
_atom_site_label
_atom_site_fract_x
_atom_site_fract_y
_atom_site_fract_z
_atom_site_U_iso_or_equiv
_atom_site_adp_type
_atom_site_calc_flag
_atom_site_refinement_flags
_atom_site_occupancy
Zn Zn1 0.23591(2) 0.37451(6) 0.71080(3) 0.02477(11) Uani d . 1
Cl Cl1 0.17815(5) 0.39452(13) 0.57077(5) 0.02776(19) Uani d . 1
Cl Cl2 0.24644(5) 0.66457(13) 0.78154(5) 0.02746(19) Uani d . 1
Cl Cl3 0.35860(5) 0.23304(13) 0.72793(6) 0.0311(2) Uani d . 1
Cl Cl4 0.15987(5) 0.17928(13) 0.77642(6) 0.0285(2) Uani d . 1
S S6 0.59798(6) 0.22584(14) 0.88019(6) 0.0321(2) Uani d . 1
S S26 -0.00637(5) 0.77810(14) 0.62897(6) 0.0281(2) Uani d . 1
N N1 0.48598(16) 0.5044(4) 0.84906(18) 0.0265(7) Uani d . 1
H H1 0.4609 0.4281 0.8076 0.032 Uiso calc R 1
N N3 0.47771(16) 0.8030(4) 0.91970(19) 0.0258(6) Uani d . 1
N N7 0.66257(16) 0.5891(4) 1.01923(17) 0.0238(6) Uani d . 1
H H7 0.7004 0.4996 1.0277 0.029 Uiso calc R 1
N N9 0.59655(16) 0.8543(4) 1.03268(18) 0.0252(6) Uani d . 1
H H9 0.5839 0.9673 1.0521 0.030 Uiso calc R 1
N N21 0.14076(17) 0.8882(4) 0.61649(18) 0.0250(6) Uani d . 1
H H21 0.1491 0.9172 0.6710 0.030 Uiso calc R 1
N N23 0.19977(16) 0.8842(4) 0.49758(18) 0.0239(6) Uani d . 1
N N27 0.00114(16) 0.7200(4) 0.42570(17) 0.0223(6) Uani d . 1
H H27 -0.0473 0.6876 0.4306 0.027 Uiso calc R 1
N N29 0.10400(16) 0.7714(4) 0.37104(17) 0.0238(6) Uani d . 1
H H29 0.1344 0.7781 0.3338 0.029 Uiso calc R 1
C C2 0.4499(2) 0.6740(5) 0.8601(2) 0.0274(8) Uani d . 1
H H2 0.4004 0.7025 0.8218 0.033 Uiso calc R 1
C C4 0.55008(19) 0.7493(5) 0.9677(2) 0.0221(7) Uani d . 1
C C5 0.59081(18) 0.5804(5) 0.9593(2) 0.0207(7) Uani d . 1
C C6 0.5592(2) 0.4381(5) 0.8969(2) 0.0244(7) Uani d . 1
C C8 0.66458(19) 0.7552(5) 1.0615(2) 0.0263(8) Uani d . 1
H H8 0.7078 0.7978 1.1057 0.032 Uiso calc R 1
C C22 0.2022(2) 0.9159(5) 0.5783(2) 0.0262(8) Uani d . 1
H H22 0.2512 0.9621 0.6126 0.031 Uiso calc R 1
C C24 0.12665(19) 0.8192(5) 0.4555(2) 0.0208(7) Uani d . 1
C C25 0.06210(19) 0.7868(5) 0.4905(2) 0.0208(7) Uani d . 1
C C26 0.06553(19) 0.8180(5) 0.5776(2) 0.0216(7) Uani d . 1
C C28 0.0278(2) 0.7130(5) 0.3550(2) 0.0263(8) Uani d . 1
H H28 -0.0026 0.6724 0.3009 0.032 Uiso calc R 1

loop_
_atom_site_aniso_label
_atom_site_aniso_U_11
_atom_site_aniso_U_22
_atom_site_aniso_U_33
_atom_site_aniso_U_12
_atom_site_aniso_U_13
_atom_site_aniso_U_23
Zn1 0.0183(2) 0.0318(2) 0.0238(2) -0.00040(16) 0.00371(15) -0.00279(18)
Cl1 0.0256(4) 0.0327(5) 0.0237(4) -0.0028(3) 0.0028(3) 0.0016(4)
Cl2 0.0213(4) 0.0329(5) 0.0277(5) 0.0026(3) 0.0043(3) -0.0056(4)
Cl3 0.0189(4) 0.0365(5) 0.0366(5) 0.0019(3) 0.0035(4) -0.0123(4)
Cl4 0.0224(4) 0.0381(5) 0.0254(4) -0.0039(3) 0.0059(3) -0.0010(4)
S6 0.0323(5) 0.0271(5) 0.0374(6) 0.0008(4) 0.0091(4) -0.0047(4)
S26 0.0294(5) 0.0320(5) 0.0255(5) -0.0036(4) 0.0113(4) 0.0005(4)
N1 0.0203(15) 0.0323(17) 0.0257(16) -0.0027(12) 0.0025(12) -0.0077(13)
N3 0.0184(14) 0.0300(16) 0.0274(16) 0.0016(11) 0.0017(12) -0.0017(13)
N7 0.0185(14) 0.0274(16) 0.0233(15) 0.0029(11) 0.0002(11) 0.0016(12)
N9 0.0210(15) 0.0256(16) 0.0275(16) 0.0028(11) 0.0020(12) -0.0025(13)
N21 0.0279(16) 0.0316(16) 0.0158(14) -0.0023(12) 0.0056(12) -0.0018(13)
N23 0.0197(14) 0.0274(16) 0.0245(15) -0.0012(11) 0.0045(11) 0.0019(13)
N27 0.0163(13) 0.0260(15) 0.0238(15) -0.0017(11) 0.0030(11) 0.0010(12)
N29 0.0213(14) 0.0297(16) 0.0210(15) -0.0009(12) 0.0062(11) -0.0007(12)
C2 0.0163(17) 0.037(2) 0.0271(19) -0.0022(14) 0.0006(14) -0.0028(16)
C4 0.0192(16) 0.0247(18) 0.0227(18) 0.0002(13) 0.0050(13) 0.0005(14)
C5 0.0155(16) 0.0297(19) 0.0162(16) 0.0000(12) 0.0022(12) 0.0006(14)
C6 0.0271(18) 0.0243(18) 0.0240(18) -0.0040(13) 0.0107(14) 0.0002(14)
C8 0.0203(17) 0.0316(19) 0.0258(19) 0.0018(14) 0.0026(14) -0.0003(16)
C22 0.0216(17) 0.0280(19) 0.0272(19) -0.0037(14) 0.0016(14) -0.0001(15)
C24 0.0196(16) 0.0219(17) 0.0205(17) 0.0003(12) 0.0037(13) 0.0002(14)
C25 0.0189(16) 0.0233(17) 0.0200(17) -0.0004(12) 0.0041(13) 0.0000(14)
C26 0.0244(17) 0.0170(16) 0.0226(17) 0.0016(12) 0.0035(14) 0.0031(13)
C28 0.0250(18) 0.0306(19) 0.0215(18) -0.0020(14) 0.0015(14) -0.0040(15)

loop_
_atom_type_symbol
_atom_type_description
_atom_type_scat_dispersion_real
_atom_type_scat_dispersion_imag
_atom_type_scat_source
C C 0.0033 0.0016 'International Tables Vol C Tables 4.2.6.8 and 6.1.1.4'
H H 0.0000 0.0000 'International Tables Vol C Tables 4.2.6.8 and 6.1.1.4'
N N 0.0061 0.0033 'International Tables Vol C Tables 4.2.6.8 and 6.1.1.4'
S S 0.1246 0.1234 'International Tables Vol C Tables 4.2.6.8 and 6.1.1.4'
Cl Cl 0.1484 0.1585 'International Tables Vol C Tables 4.2.6.8 and 6.1.1.4'
Zn Zn 0.2839 1.4301 'International Tables Vol C Tables 4.2.6.8 and 6.1.1.4'

loop_
_geom_angle_atom_site_label_1
_geom_angle_atom_site_label_2
_geom_angle_atom_site_label_3
_geom_angle
_geom_angle_publ_flag
Cl1 Zn1 Cl3 109.44(4) y
Cl1 Zn1 Cl2 114.54(4) y
Cl3 Zn1 Cl2 110.12(3) y
Cl1 Zn1 Cl4 109.33(3) y
Cl3 Zn1 Cl4 107.60(4) y
Cl2 Zn1 Cl4 105.54(4) y
C2 N1 C6 126.2(3) ?
C2 N1 H1 116.9 ?
C6 N1 H1 116.9 ?
C2 N3 C4 111.7(3) ?
C8 N7 C5 108.2(3) ?
C8 N7 H7 125.9 ?
C5 N7 H7 125.9 ?
C8 N9 C4 108.1(3) ?
C8 N9 H9 126.0 ?
C4 N9 H9 126.0 ?
C22 N21 C26 125.8(3) ?
C22 N21 H21 117.1 ?
C26 N21 H21 117.1 ?
C22 N23 C24 111.7(3) ?
C28 N27 C25 108.3(3) ?
C28 N27 H27 125.8 ?
C25 N27 H27 125.8 ?
C28 N29 C24 108.1(3) ?
C28 N29 H29 125.9 ?
C24 N29 H29 125.9 ?
N3 C2 N1 125.1(3) ?
N3 C2 H2 117.4 ?
N1 C2 H2 117.4 ?
N3 C4 N9 126.4(3) ?
N3 C4 C5 126.3(3) ?
N9 C4 C5 107.3(3) ?
C4 C5 N7 106.6(3) ?
C4 C5 C6 121.8(3) ?
N7 C5 C6 131.5(3) ?
N1 C6 C5 108.8(3) ?
N1 C6 S6 123.0(3) ?
C5 C6 S6 128.2(3) ?
N7 C8 N9 109.7(3) ?
N7 C8 H8 125.1 ?
N9 C8 H8 125.1 ?
N23 C22 N21 125.2(3) ?
N23 C22 H22 117.4 ?
N21 C22 H22 117.4 ?
N23 C24 N29 126.7(3) ?
N23 C24 C25 126.0(3) ?
N29 C24 C25 107.3(3) ?
C24 C25 N27 106.7(3) ?
C24 C25 C26 122.0(3) ?
N27 C25 C26 131.3(3) ?
N21 C26 C25 109.2(3) ?
N21 C26 S26 123.6(3) ?
C25 C26 S26 127.2(3) ?
N27 C28 N29 109.6(3) ?
N27 C28 H28 125.2 ?
N29 C28 H28 125.2 ?

loop_
_geom_bond_atom_site_label_1
_geom_bond_atom_site_label_2
_geom_bond_distance
_geom_bond_publ_flag
Zn1 Cl1 2.2547(9) y
Zn1 Cl2 2.2776(10) y
Zn1 Cl3 2.2750(9) y
Zn1 Cl4 2.2861(9) y
S6 C6 1.647(4) y
S26 C26 1.655(3) y
N1 C2 1.347(4) ?
N1 C6 1.392(4) ?
N1 H1 0.8800 ?
N3 C2 1.313(4) ?
N3 C4 1.357(4) ?
C4 C5 1.374(4) y
C5 C6 1.418(5) ?
N7 C5 1.383(4) y
N7 C8 1.323(4) y
N7 H7 0.8800 ?
N9 C8 1.339(4) y
N9 C4 1.368(4) y
N9 H9 0.8800 ?
N21 C22 1.348(4) ?
N21 C26 1.386(4) ?
N21 H21 0.8800 ?
N23 C22 1.310(4) ?
N23 C24 1.359(4) ?
C24 C25 1.368(4) y
N27 C25 1.378(4) y
N27 C28 1.321(4) y
N27 H27 0.8800 ?
N29 C28 1.334(4) y
N29 C24 1.368(4) y
N29 H29 0.8800 ?
C2 H2 0.9500 ?
C8 H8 0.9500 ?
C22 H22 0.9500 ?
C25 C26 1.408(5) ?
C28 H28 0.9500 ?

loop_
_geom_hbond_atom_site_label_D
_geom_hbond_atom_site_label_H
_geom_hbond_atom_site_label_A
_geom_hbond_site_symmetry_A
_geom_hbond_distance_DH
_geom_hbond_distance_HA
_geom_hbond_distance_DA
_geom_hbond_angle_DHA
N1 H1 Cl3 . 0.88 2.34 3.180(3) 158.7
N21 H21 Cl2 . 0.88 2.76 3.245(3) 116.2
N7 H7 N23 2_646 0.88 2.01 2.811(4) 150.9
N9 H9 N3 3_677 0.88 2.00 2.857(4) 162.9
N21 H21 Cl4 1_565 0.88 2.45 3.216(3) 145.8
N27 H27 Cl1 3_566 0.88 2.31 3.184(3) 174.4
N29 H29 Cl2 4_575 0.88 2.30 3.134(3) 158.6
C2 H2 Cl2 . 0.95 2.58 3.432(3) 148.6
C8 H8 Cl4 3_667 0.95 2.61 3.540(3) 164.8
C28 H28 S26 4_575 0.95 2.78 3.556(4) 139.8

loop_
_geom_torsion_atom_site_label_1
_geom_torsion_atom_site_label_2
_geom_torsion_atom_site_label_3
_geom_torsion_atom_site_label_4
_geom_torsion
C4 N3 C2 N1 2.6(5)
C6 N1 C2 N3 -1.5(6)
C2 N3 C4 N9 177.3(3)
C2 N3 C4 C5 -1.6(5)
C8 N9 C4 N3 -177.5(3)
C8 N9 C4 C5 1.6(4)
N3 C4 C5 N7 178.1(3)
N9 C4 C5 N7 -1.1(4)
N3 C4 C5 C6 -0.5(5)
N9 C4 C5 C6 -179.7(3)
C8 N7 C5 C4 0.1(4)
C8 N7 C5 C6 178.5(3)
C2 N1 C6 C5 -0.8(5)
C2 N1 C6 S6 178.6(3)
C4 C5 C6 N1 1.7(4)
N7 C5 C6 N1 -176.6(3)
C4 C5 C6 S6 -177.7(3)
N7 C5 C6 S6 4.1(6)
C5 N7 C8 N9 1.0(4)
C4 N9 C8 N7 -1.6(4)
C24 N23 C22 N21 0.2(5)
C26 N21 C22 N23 1.4(6)
C22 N23 C24 N29 -179.7(3)
C22 N23 C24 C25 -0.6(5)
C28 N29 C24 N23 179.6(3)
C28 N29 C24 C25 0.4(4)
N23 C24 C25 N27 -179.4(3)
N29 C24 C25 N27 -0.2(4)
N23 C24 C25 C26 -0.4(5)
N29 C24 C25 C26 178.7(3)
C28 N27 C25 C24 -0.1(4)
C28 N27 C25 C26 -178.9(4)
C22 N21 C26 C25 -2.2(5)
C22 N21 C26 S26 177.3(3)
C24 C25 C26 N21 1.7(4)
N27 C25 C26 N21 -179.7(3)
C24 C25 C26 S26 -177.8(3)
N27 C25 C26 S26 0.8(6)
C25 N27 C28 N29 0.3(4)
C24 N29 C28 N27 -0.5(4)
